data_7051617
loop_
_publ_author_name
'Sarkar, Bijay'
'Fang, Chiang-Shiang'
'You, Lee-Yan'
'Wang, Ju-Chun'
'Liu, C. W.'

_publ_section_title
;
 The chemistry of phosphorodiselenoates: structure, catalysis and
 formation of Se-esters
;
_journal_issue 3
_journal_name_full 'New Journal of Chemistry'
_journal_page_first 626
_journal_paper_doi 10.1039/b813267d
_journal_volume 33
_journal_year 2009
_chemical_formula_sum 'C13 H28 N O3 P Se2'
_chemical_formula_weight 435.25
_chemical_name_systematic
;
?
;
_space_group_IT_number 14
_symmetry_cell_setting monoclinic
_symmetry_space_group_name_Hall '-P 2yn'
_symmetry_space_group_name_H-M 'P 1 21/n 1'
_atom_sites_solution_hydrogens geom
_atom_sites_solution_primary direct
_atom_sites_solution_secondary difmap
_audit_creation_method SHELXL-97
_cell_angle_alpha 90.00
_cell_angle_beta 102.172(3)
_cell_angle_gamma 90.00
_cell_formula_units_Z 4
_cell_length_a 7.9318(13)
_cell_length_b 22.409(4)
_cell_length_c 11.2624(18)
_cell_measurement_reflns_used 2812
_cell_measurement_temperature 298(2)
_cell_measurement_theta_max 27.78
_cell_measurement_theta_min 2.72
_cell_volume 1956.8(6)
_computing_cell_refinement 'Bruker SMART'
_computing_data_collection 'Bruker SMART'
_computing_data_reduction 'Bruker SAINT'
_computing_molecular_graphics 'Bruker SHELXTL'
_computing_publication_material 'Bruker SHELXTL'
_computing_structure_refinement 'SHELXL-97 (Sheldrick, 1997)'
_computing_structure_solution 'SHELXS-97 (Sheldrick, 1990)'
_diffrn_ambient_temperature 298(2)
_diffrn_measured_fraction_theta_full 0.999
_diffrn_measured_fraction_theta_max 0.999
_diffrn_measurement_device_type 'CCD area detector'
_diffrn_measurement_method 'phi and omega scans'
_diffrn_radiation_monochromator graphite
_diffrn_radiation_source 'fine-focus sealed tube'
_diffrn_radiation_type MoK\a
_diffrn_radiation_wavelength 0.71073
_diffrn_reflns_av_R_equivalents 0.0353
_diffrn_reflns_av_sigmaI/netI 0.0248
_diffrn_reflns_limit_h_max 9
_diffrn_reflns_limit_h_min -9
_diffrn_reflns_limit_k_max 26
_diffrn_reflns_limit_k_min -26
_diffrn_reflns_limit_l_max 13
_diffrn_reflns_limit_l_min -13
_diffrn_reflns_number 20173
_diffrn_reflns_theta_full 24.73
_diffrn_reflns_theta_max 24.73
_diffrn_reflns_theta_min 1.82
_exptl_absorpt_coefficient_mu 3.866
_exptl_absorpt_correction_T_max 1.0000
_exptl_absorpt_correction_T_min 0.7974
_exptl_absorpt_correction_type multi-scan
_exptl_crystal_colour colorless
_exptl_crystal_density_diffrn 1.477
_exptl_crystal_density_method 'not measured'
_exptl_crystal_description plate
_exptl_crystal_F_000 880
_exptl_crystal_size_max 0.15
_exptl_crystal_size_mid 0.10
_exptl_crystal_size_min 0.05
_refine_diff_density_max 0.647
_refine_diff_density_min -0.520
_refine_diff_density_rms 0.061
_refine_ls_extinction_method none
_refine_ls_goodness_of_fit_ref 1.033
_refine_ls_hydrogen_treatment constr
_refine_ls_matrix_type full
_refine_ls_number_parameters 188
_refine_ls_number_reflns 3353
_refine_ls_number_restraints 3
_refine_ls_restrained_S_all 1.034
_refine_ls_R_factor_all 0.0664
_refine_ls_R_factor_gt 0.0464
_refine_ls_shift/su_max 0.000
_refine_ls_shift/su_mean 0.000
_refine_ls_structure_factor_coef Fsqd
_refine_ls_weighting_details 'calc w=1/[\s^2^(Fo^2^)+(0.0000P)^2^+4.5856P] where P=(Fo^2^+2Fc^2^)/3'
_refine_ls_weighting_scheme calc
_refine_ls_wR_factor_gt 0.0862
_refine_ls_wR_factor_ref 0.0937
_reflns_number_gt 2363
_reflns_number_total 3353
_reflns_threshold_expression >2sigma(I)
_cod_data_source_file b813267d.txt
_cod_data_source_block 1b
_cod_depositor_comments
;
The following automatic conversions were performed:
'_symmetry_cell_setting' value 'Monoclinic' changed to 'monoclinic'
according to '/home/saulius/struct/CIF-dictionaries/cif_core.dic'
dictionary named 'cif_core.dic' version 2.4.1 from 2010-06-29.

Automatic conversion script
Id: cif_fix_enum 1527 2010-12-29 10:47:43Z saulius 
;
_cod_original_cell_volume 1956.8(5)
_cod_original_sg_symbol_H-M P2(1)/n
_cod_database_code 7051617

loop_
_symmetry_equiv_pos_as_xyz
'x, y, z'
'-x+1/2, y+1/2, -z+1/2'
'-x, -y, -z'
'x-1/2, -y-1/2, z-1/2'

loop_
_atom_site_label
_atom_site_type_symbol
_atom_site_fract_x
_atom_site_fract_y
_atom_site_fract_z
_atom_site_U_iso_or_equiv
_atom_site_adp_type
_atom_site_occupancy
_atom_site_symmetry_multiplicity
_atom_site_calc_flag
_atom_site_refinement_flags
_atom_site_disorder_assembly
_atom_site_disorder_group
Se1 Se 0.63647(10) 0.22383(2) 0.24258(5) 0.1035(3) Uani 1 1 d . . .
Se2 Se 0.42538(10) 0.16583(3) -0.05107(5) 0.0996(3) Uani 1 1 d . . .
P1 P 0.5750(2) 0.14926(6) 0.12436(12) 0.0785(4) Uani 1 1 d . . .
O1 O 0.4921(6) 0.10097(16) 0.1993(3) 0.1007(13) Uani 1 1 d . . .
O2 O 0.7439(6) 0.11342(18) 0.1204(4) 0.1019(12) Uani 1 1 d . . .
O3 O 0.2428(7) 0.4867(2) 0.0290(5) 0.1150(18) Uani 0.860(4) 1 d PD . .
N1 N 0.3838(5) 0.31826(15) 0.0363(3) 0.0630(10) Uani 1 1 d . . .
H1A H 0.3354 0.2999 -0.0337 0.076 Uiso 1 1 calc R . .
H1D H 0.4471 0.2906 0.0839 0.076 Uiso 1 1 calc R . .
C1 C 0.4443(12) 0.0429(3) 0.1508(7) 0.153(3) Uani 1 1 d . . .
H1B H 0.3196 0.0418 0.1254 0.183 Uiso 1 1 calc R . .
H1C H 0.4911 0.0379 0.0784 0.183 Uiso 1 1 calc R . .
C2 C 0.4910(18) -0.0016(3) 0.2195(8) 0.251(7) Uani 1 1 d . . .
H2A H 0.4536 -0.0377 0.1761 0.376 Uiso 1 1 calc R . .
H2B H 0.4403 0.0011 0.2895 0.376 Uiso 1 1 calc R . .
H2C H 0.6144 -0.0018 0.2449 0.376 Uiso 1 1 calc R . .
C3 C 0.8711(12) 0.1350(4) 0.0596(7) 0.137(3) Uani 1 1 d . . .
H3A H 0.8160 0.1505 -0.0195 0.165 Uiso 1 1 calc R . .
H3B H 0.9351 0.1671 0.1061 0.165 Uiso 1 1 calc R . .
C4 C 0.9850(13) 0.0883(6) 0.0453(11) 0.229(6) Uani 1 1 d . . .
H4A H 1.0713 0.1032 0.0046 0.344 Uiso 1 1 calc R . .
H4B H 0.9216 0.0568 -0.0021 0.344 Uiso 1 1 calc R . .
H4C H 1.0397 0.0731 0.1237 0.344 Uiso 1 1 calc R . .
C5 C 0.5094(6) 0.3647(2) 0.0060(4) 0.0652(12) Uani 1 1 d . . .
C6 C 0.4003(7) 0.4152(2) -0.0647(5) 0.0820(16) Uani 1 1 d . . .
H6A H 0.4743 0.4488 -0.0722 0.098 Uiso 1 1 calc R . .
H6B H 0.3487 0.4013 -0.1459 0.098 Uiso 1 1 calc R . .
C7 C 0.2575(9) 0.4354(3) -0.0003(6) 0.0796(18) Uani 0.860(4) 1 d PD . .
C8 C 0.1373(7) 0.3868(2) 0.0234(5) 0.0821(15) Uani 1 1 d . . .
H8A H 0.0738 0.3711 -0.0533 0.099 Uiso 1 1 calc R . .
H8B H 0.0549 0.4033 0.0670 0.099 Uiso 1 1 calc R . .
C9 C 0.2375(7) 0.3364(2) 0.0979(4) 0.0729(14) Uani 1 1 d . . .
C10 C 0.6204(7) 0.3893(2) 0.1240(5) 0.096(2) Uani 1 1 d D . .
H10A H 0.6683 0.4283 0.1138 0.116 Uiso 1 1 calc R . .
H10B H 0.7109 0.3620 0.1616 0.116 Uiso 1 1 calc R . .
C11 C 0.6150(7) 0.3326(3) -0.0722(5) 0.0923(17) Uani 1 1 d . . .
H11A H 0.6752 0.2998 -0.0275 0.138 Uiso 1 1 calc R . .
H11B H 0.6968 0.3598 -0.0941 0.138 Uiso 1 1 calc R . .
H11C H 0.5398 0.3179 -0.1444 0.138 Uiso 1 1 calc R . .
C12 C 0.3163(9) 0.3578(3) 0.2274(5) 0.115(2) Uani 1 1 d D . .
H12A H 0.3543 0.3252 0.2832 0.138 Uiso 1 1 calc R . .
H12B H 0.2397 0.3840 0.2600 0.138 Uiso 1 1 calc R . .
C13 C 0.1277(8) 0.2807(3) 0.0963(6) 0.105(2) Uani 1 1 d . . .
H13A H 0.0877 0.2676 0.0140 0.157 Uiso 1 1 calc R . .
H13B H 0.0305 0.2896 0.1317 0.157 Uiso 1 1 calc R . .
H13C H 0.1954 0.2497 0.1423 0.157 Uiso 1 1 calc R . .
O3' O 0.495(4) 0.4458(9) 0.222(3) 0.1150(18) Uani 0.140(4) 1 d PD . .
C7' C 0.469(3) 0.3918(8) 0.191(3) 0.0796(18) Uani 0.140(4) 1 d PD . .

loop_
_atom_site_aniso_label
_atom_site_aniso_U_11
_atom_site_aniso_U_22
_atom_site_aniso_U_33
_atom_site_aniso_U_23
_atom_site_aniso_U_13
_atom_site_aniso_U_12
Se1 0.1590(6) 0.0557(3) 0.0699(4) 0.0022(3) -0.0346(4) 0.0089(3)
Se2 0.1390(6) 0.0765(4) 0.0643(3) -0.0030(3) -0.0218(3) 0.0086(4)
P1 0.1026(11) 0.0546(7) 0.0661(8) 0.0028(6) -0.0096(7) 0.0037(7)
O1 0.136(3) 0.068(2) 0.086(3) 0.011(2) -0.004(2) -0.015(2)
O2 0.120(3) 0.094(3) 0.087(3) 0.006(2) 0.010(2) 0.015(3)
O3 0.135(4) 0.062(3) 0.146(5) 0.000(3) 0.024(3) 0.008(3)
N1 0.075(3) 0.051(2) 0.058(2) -0.0018(17) 0.002(2) -0.0070(19)
C1 0.204(9) 0.084(5) 0.137(7) 0.012(5) -0.040(6) -0.045(5)
C2 0.48(2) 0.077(5) 0.137(7) 0.021(5) -0.062(10) -0.065(9)
C3 0.151(8) 0.165(8) 0.099(5) 0.022(5) 0.032(5) -0.027(6)
C4 0.163(9) 0.290(15) 0.257(14) 0.068(11) 0.094(9) 0.100(10)
C5 0.069(3) 0.059(3) 0.061(3) 0.003(2) 0.000(2) -0.013(2)
C6 0.098(4) 0.059(3) 0.076(3) 0.010(3) -0.010(3) -0.015(3)
C7 0.094(5) 0.060(4) 0.074(4) 0.006(3) -0.005(3) 0.005(3)
C8 0.081(4) 0.076(3) 0.086(4) -0.003(3) 0.009(3) 0.002(3)
C9 0.086(4) 0.066(3) 0.068(3) 0.001(2) 0.021(3) -0.002(3)
C10 0.099(4) 0.077(4) 0.088(4) 0.015(3) -0.037(3) -0.031(3)
C11 0.085(4) 0.101(4) 0.093(4) 0.006(3) 0.025(3) -0.015(3)
C12 0.170(7) 0.112(5) 0.060(3) -0.005(3) 0.019(4) 0.038(5)
C13 0.115(5) 0.084(4) 0.128(5) 0.016(4) 0.054(4) -0.014(4)
O3' 0.135(4) 0.062(3) 0.146(5) 0.000(3) 0.024(3) 0.008(3)
C7' 0.094(5) 0.060(4) 0.074(4) 0.006(3) -0.005(3) 0.005(3)

loop_
_atom_type_symbol
_atom_type_description
_atom_type_scat_dispersion_real
_atom_type_scat_dispersion_imag
_atom_type_scat_source
C C 0.0033 0.0016 'International Tables Vol C Tables 4.2.6.8 and 6.1.1.4'
H H 0.0000 0.0000 'International Tables Vol C Tables 4.2.6.8 and 6.1.1.4'
O O 0.0106 0.0060 'International Tables Vol C Tables 4.2.6.8 and 6.1.1.4'
P P 0.1023 0.0942 'International Tables Vol C Tables 4.2.6.8 and 6.1.1.4'
Se Se -0.0929 2.2259 'International Tables Vol C Tables 4.2.6.8 and 6.1.1.4'
N N 0.0061 0.0033 'International Tables Vol C Tables 4.2.6.8 and 6.1.1.4'

loop_
_geom_angle_atom_site_label_1
_geom_angle_atom_site_label_2
_geom_angle_atom_site_label_3
_geom_angle
_geom_angle_site_symmetry_1
_geom_angle_site_symmetry_3
_geom_angle_publ_flag
O2 P1 O1 96.7(2) . . ?
O2 P1 Se2 112.20(17) . . ?
O1 P1 Se2 113.61(16) . . ?
O2 P1 Se1 109.58(17) . . ?
O1 P1 Se1 105.49(16) . . ?
Se2 P1 Se1 117.17(6) . . ?
C1 O1 P1 121.3(5) . . ?
C3 O2 P1 122.5(5) . . ?
C9 N1 C5 121.0(4) . . ?
C9 N1 H1A 107.1 . . ?
C5 N1 H1A 107.1 . . ?
C9 N1 H1D 107.1 . . ?
C5 N1 H1D 107.1 . . ?
H1A N1 H1D 106.8 . . ?
C2 C1 O1 117.5(7) . . ?
C2 C1 H1B 107.9 . . ?
O1 C1 H1B 107.9 . . ?
C2 C1 H1C 107.9 . . ?
O1 C1 H1C 107.9 . . ?
H1B C1 H1C 107.2 . . ?
C1 C2 H2A 109.5 . . ?
C1 C2 H2B 109.5 . . ?
H2A C2 H2B 109.5 . . ?
C1 C2 H2C 109.5 . . ?
H2A C2 H2C 109.5 . . ?
H2B C2 H2C 109.5 . . ?
C4 C3 O2 109.9(8) . . ?
C4 C3 H3A 109.7 . . ?
O2 C3 H3A 109.7 . . ?
C4 C3 H3B 109.7 . . ?
O2 C3 H3B 109.7 . . ?
H3A C3 H3B 108.2 . . ?
C3 C4 H4A 109.5 . . ?
C3 C4 H4B 109.5 . . ?
H4A C4 H4B 109.5 . . ?
C3 C4 H4C 109.5 . . ?
H4A C4 H4C 109.5 . . ?
H4B C4 H4C 109.5 . . ?
C11 C5 N1 105.8(4) . . ?
C11 C5 C10 112.8(5) . . ?
N1 C5 C10 109.4(4) . . ?
C11 C5 C6 111.5(4) . . ?
N1 C5 C6 107.1(4) . . ?
C10 C5 C6 110.0(4) . . ?
C7 C6 C5 111.2(4) . . ?
C7 C6 H6A 109.4 . . ?
C5 C6 H6A 109.4 . . ?
C7 C6 H6B 109.4 . . ?
C5 C6 H6B 109.4 . . ?
H6A C6 H6B 108.0 . . ?
O3 C7 C8 122.5(7) . . ?
O3 C7 C6 122.2(6) . . ?
C8 C7 C6 115.3(5) . . ?
C7 C8 C9 110.9(4) . . ?
C7 C8 H8A 109.5 . . ?
C9 C8 H8A 109.5 . . ?
C7 C8 H8B 109.5 . . ?
C9 C8 H8B 109.5 . . ?
H8A C8 H8B 108.0 . . ?
C13 C9 C8 111.8(5) . . ?
C13 C9 N1 105.4(4) . . ?
C8 C9 N1 107.7(4) . . ?
C13 C9 C12 112.6(5) . . ?
C8 C9 C12 110.5(4) . . ?
N1 C9 C12 108.6(4) . . ?
C5 C10 C7' 94.2(11) . . ?
C5 C10 H10A 112.9 . . ?
C7' C10 H10A 112.9 . . ?
C5 C10 H10B 112.9 . . ?
C7' C10 H10B 112.9 . . ?
H10A C10 H10B 110.3 . . ?
C5 C11 H11A 109.5 . . ?
C5 C11 H11B 109.5 . . ?
H11A C11 H11B 109.5 . . ?
C5 C11 H11C 109.5 . . ?
H11A C11 H11C 109.5 . . ?
H11B C11 H11C 109.5 . . ?
C9 C12 C7' 95.0(11) . . ?
C9 C12 H12A 112.7 . . ?
C7' C12 H12A 112.7 . . ?
C9 C12 H12B 112.7 . . ?
C7' C12 H12B 112.7 . . ?
H12A C12 H12B 110.2 . . ?
C9 C13 H13A 109.5 . . ?
C9 C13 H13B 109.5 . . ?
H13A C13 H13B 109.5 . . ?
C9 C13 H13C 109.5 . . ?
H13A C13 H13C 109.5 . . ?
H13B C13 H13C 109.5 . . ?
O3' C7' C10 93.9(16) . . ?
O3' C7' C12 119.4(17) . . ?
C10 C7' C12 146.7(11) . . ?

loop_
_geom_bond_atom_site_label_1
_geom_bond_atom_site_label_2
_geom_bond_distance
_geom_bond_site_symmetry_2
_geom_bond_publ_flag
Se1 P1 2.1281(15) . ?
Se2 P1 2.1123(14) . ?
P1 O2 1.570(4) . ?
P1 O1 1.597(4) . ?
O1 C1 1.431(7) . ?
O2 C3 1.418(8) . ?
O3 C7 1.209(7) . ?
N1 C9 1.527(6) . ?
N1 C5 1.528(6) . ?
N1 H1A 0.9000 . ?
N1 H1D 0.9000 . ?
C1 C2 1.269(9) . ?
C1 H1B 0.9700 . ?
C1 H1C 0.9700 . ?
C2 H2A 0.9600 . ?
C2 H2B 0.9600 . ?
C2 H2C 0.9600 . ?
C3 C4 1.414(11) . ?
C3 H3A 0.9700 . ?
C3 H3B 0.9700 . ?
C4 H4A 0.9600 . ?
C4 H4B 0.9600 . ?
C4 H4C 0.9600 . ?
C5 C11 1.518(7) . ?
C5 C10 1.534(6) . ?
C5 C6 1.540(6) . ?
C6 C7 1.537(8) . ?
C6 H6A 0.9700 . ?
C6 H6B 0.9700 . ?
C7 C8 1.507(8) . ?
C8 C9 1.527(7) . ?
C8 H8A 0.9700 . ?
C8 H8B 0.9700 . ?
C9 C13 1.519(7) . ?
C9 C12 1.538(7) . ?
C10 C7' 1.553(2) . ?
C10 H10A 0.9700 . ?
C10 H10B 0.9700 . ?
C11 H11A 0.9600 . ?
C11 H11B 0.9600 . ?
C11 H11C 0.9600 . ?
C12 C7' 1.553(2) . ?
C12 H12A 0.9700 . ?
C12 H12B 0.9700 . ?
C13 H13A 0.9600 . ?
C13 H13B 0.9600 . ?
C13 H13C 0.9600 . ?
O3' C7' 1.263(18) . ?

loop_
_geom_hbond_atom_site_label_D
_geom_hbond_atom_site_label_H
_geom_hbond_atom_site_label_A
_geom_hbond_distance_DH
_geom_hbond_distance_HA
_geom_hbond_distance_DA
_geom_hbond_angle_DHA
_geom_hbond_site_symmetry_D
_geom_hbond_site_symmetry_H
_geom_hbond_site_symmetry_A
_geom_hbond_publ_flag
N1 H1D Se1 0.90 2.56 3.454(5) 172 . . . y
N1 H1A Se1 0.90 2.73 3.598(6) 163 . . 4_565 y
